data_7223793
loop_
_publ_author_name
'Slabbert, C.'
'Rademeyer, M.'

_publ_section_title
;
 Structures and trends of one-dimensional halide-bridged polymers of
 five-coordinate cadmium(ii) and mercury(ii) with benzopyridine and
 -pyrazine-type N-donor ligands
;
_journal_issue 47
_journal_name_full CrystEngComm
_journal_page_first 9070
_journal_paper_doi 10.1039/C5CE01333J
_journal_volume 17
_journal_year 2015
_chemical_formula_moiety 'C12 H8 Br2 Hg N2'
_chemical_formula_sum 'C12 H8 Br2 Hg N2'
_chemical_formula_weight 540.61
_chemical_name_common
;
catena-(bis(m2-bromo)-(phenazine)-mercury)
;
_chemical_name_systematic
;
catena-(bis(m2-bromo)-(phenazine)-mercury)
;
_space_group_crystal_system triclinic
_space_group_IT_number 2
_space_group_name_Hall '-P 1'
_space_group_name_H-M_alt 'P -1'
_symmetry_space_group_name_Hall '-P 1'
_symmetry_space_group_name_H-M 'P -1'
_atom_sites_solution_hydrogens geom
_atom_sites_solution_primary 'intrinsic phasing'
_atom_sites_solution_secondary difmap
_audit_creation_method SHELXL-2014
_audit_update_record
;
2015-10-13 deposited with the CCDC.
2015-10-19 downloaded from the CCDC.
;
_cell_angle_alpha 64.112(2)
_cell_angle_beta 75.888(2)
_cell_angle_gamma 83.030(2)
_cell_formula_units_Z 2
_cell_length_a 8.0543(4)
_cell_length_b 9.3336(5)
_cell_length_c 9.7594(5)
_cell_measurement_temperature 293(2)
_cell_volume 640.03(6)
_computing_cell_refinement 'SAINT (Bruker, 2014)'
_computing_data_collection 'APEX2 (Bruker, 2014)'
_computing_data_reduction 'SAINT (Bruker, 2014)'
_computing_molecular_graphics
;
 ORTEP-3 for Windows (Farrugia, 1997),
 Mercury (Macrae <i>et al</i>., 2008)
;
_computing_structure_refinement 'SHELXTL, SHELXL-2014/7 (Sheldrick, 2015)'
_computing_structure_solution 'SHELXTS (Sheldrick, 2015)'
_diffrn_ambient_temperature 293(2)
_diffrn_detector_area_resol_mean 10.24
_diffrn_measured_fraction_theta_full 1.000
_diffrn_measured_fraction_theta_max 0.999
_diffrn_measurement_device_type 'Bruker kappa, Photon 100 CMOS'
_diffrn_measurement_method '\f and \w scans'
_diffrn_radiation_type MoK\a
_diffrn_radiation_wavelength 0.71073
_diffrn_reflns_av_R_equivalents 0.0596
_diffrn_reflns_av_unetI/netI 0.0386
_diffrn_reflns_Laue_measured_fraction_full 1.000
_diffrn_reflns_Laue_measured_fraction_max 0.999
_diffrn_reflns_limit_h_max 10
_diffrn_reflns_limit_h_min -10
_diffrn_reflns_limit_k_max 11
_diffrn_reflns_limit_k_min -11
_diffrn_reflns_limit_l_max 12
_diffrn_reflns_limit_l_min -12
_diffrn_reflns_number 14560
_diffrn_reflns_point_group_measured_fraction_full 1.000
_diffrn_reflns_point_group_measured_fraction_max 0.999
_diffrn_reflns_theta_full 25.242
_diffrn_reflns_theta_max 26.369
_diffrn_reflns_theta_min 2.375
_exptl_absorpt_coefficient_mu 18.244
_exptl_absorpt_correction_T_max 0.7474
_exptl_absorpt_correction_T_min 0.3095
_exptl_absorpt_correction_type multi-scan
_exptl_absorpt_process_details 'SADABS (Bruker, 2014)'
_exptl_crystal_colour yellow
_exptl_crystal_density_diffrn 2.805
_exptl_crystal_density_method 'not measured'
_exptl_crystal_description needle
_exptl_crystal_F_000 488
_exptl_crystal_size_max 0.64
_exptl_crystal_size_mid 0.13
_exptl_crystal_size_min 0.032
_refine_diff_density_max 9.605
_refine_diff_density_min -4.349
_refine_diff_density_rms 0.423
_refine_ls_extinction_method none
_refine_ls_goodness_of_fit_ref 1.063
_refine_ls_hydrogen_treatment constr
_refine_ls_matrix_type full
_refine_ls_number_parameters 154
_refine_ls_number_reflns 2614
_refine_ls_number_restraints 0
_refine_ls_restrained_S_all 1.063
_refine_ls_R_factor_all 0.0923
_refine_ls_R_factor_gt 0.0787
_refine_ls_shift/su_max 0.000
_refine_ls_shift/su_mean 0.000
_refine_ls_structure_factor_coef Fsqd
_refine_ls_weighting_details 'w=1/[\s^2^(Fo^2^)+(0.1120P)^2^+24.7937P] where P=(Fo^2^+2Fc^2^)/3'
_refine_ls_weighting_scheme calc
_refine_ls_wR_factor_gt 0.2030
_refine_ls_wR_factor_ref 0.2177
_reflns_Friedel_coverage 0.000
_reflns_number_gt 2187
_reflns_number_total 2614
_reflns_threshold_expression 'I > 2\s(I)'
_cod_data_source_file c5ce01333j2.cif
_cod_data_source_block shelx
_cod_database_code 7223793
_shelx_space_group_comment
;
The symmetry employed for this shelxl refinement is uniquely defined
by the following loop, which should always be used as a source of
symmetry information in preference to the above space-group names.
They are only intended as comments.
;
_shelxl_version_number 2014-3

loop_
_space_group_symop_operation_xyz
'x, y, z'
'-x, -y, -z'

loop_
_atom_site_label
_atom_site_type_symbol
_atom_site_fract_x
_atom_site_fract_y
_atom_site_fract_z
_atom_site_U_iso_or_equiv
_atom_site_adp_type
_atom_site_occupancy
_atom_site_site_symmetry_order
_atom_site_calc_flag
_atom_site_refinement_flags_posn
_atom_site_refinement_flags_adp
Hg1 Hg 0.25892(9) 0.94206(10) 0.49535(8) 0.0522(3) Uani 1 1 d . .
Br1 Br 0.4757(2) 1.1019(2) 0.2728(2) 0.0388(4) Uani 1 1 d . .
Br2 Br 0.0272(2) 0.8827(2) 0.72494(19) 0.0394(4) Uani 1 1 d . .
N1 N 0.2803(16) 0.6622(15) 0.4870(15) 0.030(3) Uani 1 1 d . .
N2 N 0.2145(17) 0.3638(15) 0.5042(15) 0.033(3) Uani 1 1 d . .
C12 C 0.234(2) 0.7862(19) 0.226(2) 0.038(4) Uani 1 1 d . .
H12 H 0.2559 0.8856 0.2175 0.046 Uiso 1 1 calc R U
C1 C 0.2909(18) 0.5283(17) 0.6142(16) 0.027(3) Uani 1 1 d . .
C7 C 0.2427(18) 0.6493(17) 0.3646(17) 0.028(3) Uani 1 1 d . .
C6 C 0.336(2) 0.531(2) 0.744(2) 0.041(4) Uani 1 1 d . .
H6 H 0.3576 0.6285 0.7410 0.050 Uiso 1 1 calc R U
C3 C 0.264(2) 0.2362(19) 0.762(2) 0.041(4) Uani 1 1 d . .
H3 H 0.2421 0.1373 0.7694 0.049 Uiso 1 1 calc R U
C9 C 0.167(2) 0.490(2) 0.246(2) 0.044(4) Uani 1 1 d . .
H9 H 0.1474 0.3914 0.2510 0.053 Uiso 1 1 calc R U
C8 C 0.2080(19) 0.4978(17) 0.3766(17) 0.028(3) Uani 1 1 d . .
C2 C 0.2544(19) 0.3777(17) 0.6235(18) 0.030(3) Uani 1 1 d . .
C11 C 0.194(2) 0.773(2) 0.107(2) 0.040(4) Uani 1 1 d . .
H11 H 0.1900 0.8643 0.0152 0.048 Uiso 1 1 calc R U
C5 C 0.349(2) 0.397(2) 0.872(2) 0.041(4) Uani 1 1 d . .
H5 H 0.3854 0.4004 0.9540 0.050 Uiso 1 1 calc R U
C10 C 0.156(2) 0.623(2) 0.116(2) 0.043(4) Uani 1 1 d . .
H10 H 0.1251 0.6172 0.0329 0.052 Uiso 1 1 calc R U
C4 C 0.307(2) 0.250(2) 0.882(2) 0.045(4) Uani 1 1 d . .
H4 H 0.3085 0.1586 0.9738 0.054 Uiso 1 1 calc R U

loop_
_atom_site_aniso_label
_atom_site_aniso_U_11
_atom_site_aniso_U_22
_atom_site_aniso_U_33
_atom_site_aniso_U_23
_atom_site_aniso_U_13
_atom_site_aniso_U_12
Hg1 0.0399(4) 0.0678(6) 0.0396(4) -0.0139(4) -0.0045(3) -0.0104(3)
Br1 0.0332(8) 0.0391(9) 0.0421(9) -0.0141(7) -0.0068(7) -0.0085(6)
Br2 0.0317(8) 0.0483(10) 0.0389(9) -0.0190(7) -0.0072(7) -0.0018(7)
N1 0.032(6) 0.030(6) 0.029(6) -0.011(5) -0.008(5) -0.002(5)
N2 0.043(7) 0.024(6) 0.035(7) -0.016(5) -0.008(6) -0.003(5)
C12 0.044(9) 0.025(7) 0.040(9) -0.010(7) -0.005(7) -0.005(6)
C1 0.026(7) 0.028(7) 0.023(7) -0.010(6) -0.002(5) 0.000(5)
C7 0.025(7) 0.029(7) 0.030(7) -0.014(6) -0.001(6) -0.004(5)
C6 0.048(10) 0.043(9) 0.048(10) -0.029(8) -0.018(8) 0.003(8)
C3 0.047(9) 0.019(7) 0.049(10) -0.012(7) 0.000(8) -0.003(6)
C9 0.049(10) 0.049(10) 0.051(10) -0.034(9) -0.015(8) -0.002(8)
C8 0.029(7) 0.024(7) 0.030(7) -0.012(6) -0.007(6) 0.003(5)
C2 0.029(7) 0.022(7) 0.034(8) -0.008(6) -0.001(6) -0.003(5)
C11 0.055(10) 0.030(8) 0.031(8) -0.009(7) -0.012(7) 0.009(7)
C5 0.051(10) 0.038(9) 0.036(9) -0.014(7) -0.020(8) 0.010(7)
C10 0.045(10) 0.046(10) 0.043(10) -0.021(8) -0.016(8) 0.010(8)
C4 0.052(10) 0.043(10) 0.029(8) -0.003(7) -0.013(7) 0.003(8)

loop_
_atom_type_symbol
_atom_type_description
_atom_type_scat_dispersion_real
_atom_type_scat_dispersion_imag
_atom_type_scat_source
C C 0.0033 0.0016 'International Tables Vol C Tables 4.2.6.8 and 6.1.1.4'
H H 0.0000 0.0000 'International Tables Vol C Tables 4.2.6.8 and 6.1.1.4'
N N 0.0061 0.0033 'International Tables Vol C Tables 4.2.6.8 and 6.1.1.4'
Br Br -0.2901 2.4595 'International Tables Vol C Tables 4.2.6.8 and 6.1.1.4'
Hg Hg -2.3894 9.2266 'International Tables Vol C Tables 4.2.6.8 and 6.1.1.4'

loop_
_geom_angle_atom_site_label_1
_geom_angle_atom_site_label_2
_geom_angle_atom_site_label_3
_geom_angle
Br2 Hg1 Br1 157.26(7)
Br2 Hg1 N1 97.9(3)
Br1 Hg1 N1 104.8(3)
C1 N1 C7 117.8(13)
C1 N1 Hg1 120.9(9)
C7 N1 Hg1 119.8(10)
C8 N2 C2 116.7(12)
C11 C12 C7 120.0(15)
C11 C12 H12 120.0
C7 C12 H12 120.0
N1 C1 C6 121.1(14)
N1 C1 C2 120.7(14)
C6 C1 C2 118.2(14)
N1 C7 C12 120.2(14)
N1 C7 C8 120.3(14)
C12 C7 C8 119.5(14)
C5 C6 C1 121.5(16)
C5 C6 H6 119.3
C1 C6 H6 119.3
C4 C3 C2 118.5(15)
C4 C3 H3 120.8
C2 C3 H3 120.8
C10 C9 C8 120.8(16)
C10 C9 H9 119.6
C8 C9 H9 119.6
N2 C8 C7 122.5(14)
N2 C8 C9 119.0(14)
C7 C8 C9 118.5(14)
N2 C2 C3 118.3(14)
N2 C2 C1 122.0(14)
C3 C2 C1 119.7(15)
C12 C11 C10 121.8(16)
C12 C11 H11 119.1
C10 C11 H11 119.1
C6 C5 C4 119.7(16)
C6 C5 H5 120.2
C4 C5 H5 120.2
C9 C10 C11 119.4(16)
C9 C10 H10 120.3
C11 C10 H10 120.3
C3 C4 C5 122.4(16)
C3 C4 H4 118.8
C5 C4 H4 118.8

loop_
_geom_bond_atom_site_label_1
_geom_bond_atom_site_label_2
_geom_bond_distance
Hg1 Br2 2.4369(17)
Hg1 Br1 2.4380(17)
Hg1 N1 2.633(13)
N1 C1 1.335(19)
N1 C7 1.358(19)
N2 C8 1.33(2)
N2 C2 1.34(2)
C12 C11 1.34(2)
C12 C7 1.41(2)
C12 H12 0.9300
C1 C6 1.41(2)
C1 C2 1.43(2)
C7 C8 1.42(2)
C6 C5 1.35(3)
C6 H6 0.9300
C3 C4 1.36(3)
C3 C2 1.43(2)
C3 H3 0.9300
C9 C10 1.35(3)
C9 C8 1.42(2)
C9 H9 0.9300
C11 C10 1.43(3)
C11 H11 0.9300
C5 C4 1.41(3)
C5 H5 0.9300
C10 H10 0.9300
C4 H4 0.9300

loop_
_geom_hbond_atom_site_label_D
_geom_hbond_atom_site_label_H
_geom_hbond_atom_site_label_A
_geom_hbond_distance_DH
_geom_hbond_distance_HA
_geom_hbond_distance_DA
_geom_hbond_angle_DHA
_geom_hbond_site_symmetry_A
C12 H12 Br1 0.93 3.13 3.960(17) 149.9 .
C12 H12 Br2 0.93 3.07 3.664(17) 123.2 2_576
C6 H6 Br1 0.93 2.93 3.832(17) 163.7 2_676
C3 H3 Br1 0.93 3.07 3.666(16) 123.4 2_666
C9 H9 Br2 0.93 2.96 3.855(18) 161.9 2_566
